data_7720204
loop_
_publ_author_name
'Topi&#x107;, Edi'
'Sarjanovi&#x107;, Josipa'
'Kuzman, Dino'
'Cocut, Andrea'
'Hrenar, Tomica'
'Pisk, Jana'
'Vrdoljak, Vi&#x161;nja'

_publ_section_title
;
 Nicotinoyl hydrazone-directed vanadium assemblies: metallosupramolecular
 isomerism, polymorphism, and catalytic oxidation performance.
;
_journal_issue 10
_journal_name_full 'Dalton transactions (Cambridge, England : 2003)'
_journal_page_first 4237
_journal_page_last 4249
_journal_paper_doi 10.1039/d5dt03088a
_journal_volume 55
_journal_year 2026
_chemical_formula_moiety 'C76 H88 N12 O20 V4'
_chemical_formula_sum 'C76 H88 N12 O20 V4'
_chemical_formula_weight 1693.34
_chemical_name_systematic 'oxo-n-pentoxo-[N''-(2-oxo-3-methoxybenzylidene)nicotinoylhydrazonato]vanadium(v) polymer'
_space_group_crystal_system triclinic
_space_group_IT_number 2
_space_group_name_Hall '-P 1'
_space_group_name_H-M_alt 'P -1'
_atom_sites_solution_hydrogens geom
_audit_creation_date 2025-09-09
_audit_creation_method
;
Olex2 1.5
(compiled 2025.07.13 svn.rb7424aed for OlexSys, GUI svn.r7314)
;
_audit_update_record
;
2025-12-22 deposited with the CCDC.	2026-02-17 downloaded from the CCDC.
;
_cell_angle_alpha 78.5350(10)
_cell_angle_beta 76.5900(10)
_cell_angle_gamma 76.5310(10)
_cell_formula_units_Z 1
_cell_length_a 10.32720(10)
_cell_length_b 14.26200(10)
_cell_length_c 14.42770(10)
_cell_measurement_reflns_used 41641
_cell_measurement_temperature 169.99(10)
_cell_measurement_theta_max 77.7970
_cell_measurement_theta_min 3.1910
_cell_volume 1986.54(3)
_computing_cell_refinement 'CrysAlisPro 1.171.42.53a (Rigaku OD, 2022)'
_computing_data_collection 'CrysAlisPro 1.171.42.53a (Rigaku OD, 2022)'
_computing_data_reduction 'CrysAlisPro 1.171.42.53a (Rigaku OD, 2022)'
_computing_molecular_graphics 'Olex2 1.5 (Dolomanov et al., 2009)'
_computing_publication_material 'Olex2 1.5 (Dolomanov et al., 2009)'
_computing_structure_refinement 'SHELXL 2019/3 (Sheldrick, 2015)'
_computing_structure_solution 'SHELXT 2018/2 (Sheldrick, 2018)'
_diffrn_ambient_environment N~2~
_diffrn_ambient_temperature 169.99(10)
_diffrn_detector 'Hybrid Pixel Array Detector'
_diffrn_detector_area_resol_mean 10.0000
_diffrn_detector_type HyPix
_diffrn_measured_fraction_theta_full 0.999
_diffrn_measured_fraction_theta_max 0.985
_diffrn_measurement_details
;
List of Runs (angles in degrees, time in seconds):

  # Type    Start    End  Width  t~exp~   \w     \q     \k     \f   Frames
#--------------------------------------------------------------------------
  1  \w    -69.00 -34.00   0.50    0.39    --  -46.80 -37.00  18.00   70
  2  \w   -120.00 -94.00   0.50    0.39    --  -46.80 -37.00  18.00   52
  3  \w     34.00  67.00   0.50    0.39    --   46.80  37.00 174.00   66
  4  \w    -24.00  36.00   0.50    0.39    --   46.80 -37.00  18.00  120
  5  \w   -141.00-116.00   0.50    1.56    --  -86.25 -37.00  18.00   50
  6  \w    -41.00 -16.00   0.50    1.56    --  -86.25  37.00 174.00   50
  7  \w    112.00 137.00   0.50    1.56    --  107.75  37.00 174.00   50
  8  \w   -103.00 -35.00   0.50    0.39    --  -46.80 -19.00  60.00  136
  9  \w    -20.00  27.00   0.50    0.39    --  -46.80  19.00-120.00   94
 10  \w    -27.00  25.00   0.50    0.39    --  -46.80  37.00 174.00  104
 11  \w     92.00 118.00   0.50    0.39    --   46.80  19.00 -60.00   52
 12  \w     87.00 119.00   0.50    0.39    --   46.80  66.00 110.87   64
 13  \w     34.00  84.00   0.50    0.39    --   46.80  19.00 -60.00  100
 14  \w     37.00  69.00   0.50    0.39    --   46.80  57.00   0.00   64
 15  \w     85.00 110.00   0.50    0.39    --   46.80  64.00 -40.70   50
 16  \w     29.00  62.00   0.50    0.39    --   46.80  64.00 -40.70   66
 17  \w     32.00  57.00   0.50    0.39    --   46.80  57.00 -60.00   50
 18  \w     81.00 118.00   0.50    0.39    --   46.80  64.00  70.52   74
 19  \w     84.00 115.00   0.50    0.39    --   46.80  63.00-175.61   62
 20  \w     33.00  65.00   0.50    0.39    --   46.80  57.00-120.00   64
 21  \w     35.00  94.00   0.50    0.39    --   46.80-125.00 -30.00  118
 22  \w     50.00  95.00   0.50    0.39    --   46.80-125.00-150.00   90
 23  \w     29.00  72.00   0.50    0.39    --   46.80  64.00  70.52   86
 24  \w     34.00  63.00   0.50    0.39    --   46.80  57.00 -90.00   58
 25  \w     31.00  60.00   0.50    0.39    --   46.80  62.00 152.76   58
 26  \w     87.00 113.00   0.50    0.39    --   46.80  62.00 152.76   52
 27  \w     33.00  64.00   0.50    0.39    --   46.80  57.00  30.00   62
 28  \w     75.00 100.00   0.50    0.39    --   46.80  57.00-120.00   50
 29  \w     29.00  62.00   0.50    0.39    --   46.80  66.00 110.87   66
 30  \w     30.00  55.00   0.50    0.39    --   46.80  62.00  58.49   50
 31  \w     30.00  79.00   0.50    0.39    --   46.80  63.00-175.61   98
 32  \w   -109.00 -70.00   0.50    1.56    --  -86.25 -64.00 -41.82   78
 33  \w   -102.00 -69.00   0.50    1.56    --  -86.25 -63.00 158.29   66
 34  \w    -96.00 -70.00   0.50    1.56    --  -86.25 -60.00 -81.02   52
 35  \w    -95.00 -69.00   0.50    1.56    --  -86.25 -63.00  97.02   52
 36  \w   -103.00 -69.00   0.50    1.56    --  -86.25 -66.00 -12.46   68
 37  \w    -96.00 -70.00   0.50    1.56    --  -86.25 -59.00  23.14   52
 38  \w    -95.00 -69.00   0.50    1.56    --  -86.25 -64.00  56.59   52
 39  \w    -95.00 -69.00   0.50    1.56    --  -86.25 -65.00-129.22   52
 40  \w   -143.00 -68.00   0.50    1.56    --  -86.25 -66.00-154.39  150
 41  \w   -102.00 -70.00   0.50    1.56    --  -86.25 -59.00 138.27   64
 42  \w    -94.00 -69.00   0.50    1.56    --  -86.25 -66.00 -88.63   50
 43  \w    -94.00 -68.00   0.50    1.56    --  -86.25 -66.00  44.34   52
 44  \w   -150.00-125.00   0.50    1.56    --  -86.25 -62.00 174.89   50
 45  \w   -102.00 -71.00   0.50    1.56    --  -86.25 -61.00 -30.00   62
 46  \w   -145.00-120.00   0.50    1.56    --  -86.25 -59.00  23.14   50
 47  \w    -94.00 -69.00   0.50    1.56    --  -86.25 -63.00 109.68   50
 48  \w    -94.00 -69.00   0.50    1.56    --  -86.25 -62.00  -9.47   50
 49  \w   -158.00-115.00   0.50    1.56    --  -86.25 -64.00 -41.82   86
 50  \w    -95.00 -69.00   0.50    1.56    --  -86.25 -62.00 174.89   52
 51  \w    -93.00 -68.00   0.50    1.56    --  -86.25 -66.00-104.52   50
 52  \w   -154.00-124.00   0.50    1.56    --  -86.25 -63.00  97.02   60
 53  \w   -154.00-128.00   0.50    1.56    --  -86.25 -63.00 109.68   52
 54  \w    -96.00 -71.00   0.50    1.56    --  -86.25 -56.00  57.87   50
 55  \w    -95.00 -70.00   0.50    1.56    --  -86.25 -60.00   9.45   50
 56  \w    -93.00 -68.00   0.50    1.56    --  -86.25 -66.00 -57.95   50
 57  \w    -96.00 -70.00   0.50    1.56    --  -86.25 -64.00   4.59   52
 58  \w   -104.00 -68.00   0.50    1.56    --  -86.25 -65.00 128.05   72
 59  \w    -97.00 -69.00   0.50    1.56    --  -86.25 -62.00-125.52   56
 60  \w    -94.00 -68.00   0.50    1.56    --  -86.25 -66.00-138.88   52
 61  \w    -95.00 -69.00   0.50    1.56    --  -86.25 -63.00-167.37   52
 62  \w    -94.00 -69.00   0.50    1.56    --  -86.25 -63.00  79.78   50
 63  \w     88.00 143.00   0.50    1.56    --  107.75  77.00  60.00  110
 64  \w     35.00  61.00   0.50    1.56    --  107.75 -77.00-180.00   52
 65  \w    101.00 130.00   0.50    1.56    --  107.75  45.00-120.00   58
 66  \w     81.00 112.00   0.50    1.56    --  107.75-125.00-180.00   62
 67  \w     52.00 112.00   0.50    1.56    --  107.75-125.00   0.00  120
 68  \w     78.00 104.00   0.50    1.56    --  107.75 -77.00-180.00   52
 69  \w     36.00  71.00   0.50    1.56    --  107.75 -61.00  30.00   70
 70  \w     35.00  71.00   0.50    1.56    --  107.75 -77.00 150.00   72
 71  \w     88.00 176.00   0.50    1.56    --  107.75  77.00 -90.00  176
 72  \w     91.00 146.00   0.50    1.56    --  107.75  61.00 120.00  110
 73  \w     91.00 137.00   0.50    1.56    --  107.75  61.00  30.00   92
 74  \w     89.00 178.00   0.50    1.56    --  107.75  70.00 137.98  178
 75  \w     37.00  62.00   0.50    1.56    --  107.75-125.00-180.00   50
 76  \w     78.00 108.00   0.50    1.56    --  107.75-110.00 -78.36   60
 77  \w     91.00 161.00   0.50    1.56    --  107.75  61.00-150.00  140
 78  \w    129.00 154.00   0.50    1.56    --  107.75  77.00-150.00   50
 79  \w    153.00 178.00   0.50    1.56    --  107.75  61.00-120.00   50
 80  \w     91.00 139.00   0.50    1.56    --  107.75  61.00 -90.00   96
 81  \w     88.00 114.00   0.50    1.56    --  107.75  77.00-150.00   52
 82  \w     36.00  84.00   0.50    1.56    --  107.75 -77.00-120.00   96
 83  \w     91.00 138.00   0.50    1.56    --  107.75  61.00-120.00   94
 84  \w    126.00 152.00   0.50    1.56    --  107.75  77.00  90.00   52
 85  \w     89.00 178.00   0.50    1.56    --  107.75  77.00   0.00  178
 86  \w    120.00 168.00   0.50    1.56    --  107.75  77.00 -60.00   96
 87  \w     81.00 108.00   0.50    1.56    --  107.75-110.00-112.66   54
 88  \w     38.00  66.00   0.50    1.56    --  107.75-110.00 -78.36   56
 89  \w    118.00 177.00   0.50    1.56    --  107.75  30.00  90.00  118
 90  \w     88.00 113.00   0.50    1.56    --  107.75  77.00 -60.00   50
 91  \w     81.00 111.00   0.50    1.56    --  107.75-125.00 -30.00   60
 92  \w     37.00  77.00   0.50    1.56    --  107.75-110.00-112.66   80
 93  \w     36.00  62.00   0.50    1.56    --  107.75-125.00 -30.00   52
 94  \w    134.00 160.00   0.50    1.56    --  107.75  61.00 -60.00   52
 95  \w     91.00 120.00   0.50    1.56    --  107.75  61.00 -60.00   58
 96  \w    151.00 178.00   0.50    1.56    --  107.75  61.00  90.00   54
 97  \w     78.00 104.00   0.50    1.56    --  107.75 -77.00 -30.00   52
 98  \w     37.00  75.00   0.50    1.56    --  107.75 -77.00 -30.00   76
 99  \w     46.00  72.00   0.50    1.56    --  107.75-107.00-149.68   52
100  \w     82.00 107.00   0.50    1.56    --  107.75-107.00-149.68   50
101  \w     91.00 128.00   0.50    1.56    --  107.75  61.00  90.00   74
102  \w    138.00 174.00   0.50    1.56    --  107.75  77.00 150.00   72
103  \w     88.00 116.00   0.50    1.56    --  107.75  77.00  90.00   56
104  \w     89.00 131.00   0.50    1.56    --  107.75  77.00 150.00   84
105  \w     88.00 148.00   0.50    1.56    --  107.75  77.00 120.00  120
106  \w     80.00 112.00   0.50    1.56    --  107.75-125.00-150.00   64
107  \w     35.00  61.00   0.50    1.56    --  107.75-125.00-150.00   52
108  \w    101.00 136.00   0.50    1.56    --  107.75 125.00 -90.00   70
109  \w    141.00 177.00   0.50    1.56    --  107.75 125.00 -90.00   72
110  \w     37.00  95.00   0.50    1.56    --  107.75 -95.00 120.00  116
111  \w     77.00 112.00   0.50    1.56    --  107.75-125.00 120.00   70
112  \w     36.00  69.00   0.50    1.56    --  107.75-125.00 120.00   66
113  \w    144.00 170.00   0.50    1.56    --  107.75  61.00   0.00   52
114  \w     88.00 178.00   0.50    1.56    --  107.75  77.00  30.00  180
115  \w     88.00 157.00   0.50    1.56    --  107.75  77.00-180.00  138
116  \w     91.00 127.00   0.50    1.56    --  107.75  61.00   0.00   72
117  \w     83.00 112.00   0.50    1.56    --  107.75-125.00  30.00   58
118  \w    123.00 148.00   0.50    1.56    --  107.75  77.00-120.00   50
119  \w     37.00  62.00   0.50    1.56    --  107.75-125.00  30.00   50
120  \w     88.00 113.00   0.50    1.56    --  107.75  77.00-120.00   50
121  \w     38.00  92.00   0.50    1.56    --  107.75 -77.00 -60.00  108
122  \w     92.00 163.00   0.50    1.56    --  107.75  61.00  60.00  142
123  \w     75.00 100.00   0.50    1.56    --  107.75 -77.00 150.00   50
124  \w     40.00  75.00   0.50    1.56    --  107.75 -87.00  16.36   70
125  \w     89.00 125.00   0.50    1.56    --  107.75 -87.00  16.36   72
126  \w     91.00 151.00   0.50    1.56    --  107.75  61.00-180.00  120
127  \w    120.00 156.00   0.50    1.56    --  107.75 125.00 150.00   72
128  \w    138.00 164.00   0.50    1.56    --  107.75  45.00-120.00   52
129  \w     51.00  76.00   0.50    1.56    --  107.75-125.00  90.00   50
130  \w    136.00 178.00   0.50    1.56    --  107.75  77.00 -30.00   84
131  \w     46.00  90.00   0.50    1.56    --  107.75 -77.00 -90.00   88
132  \w     94.00 125.00   0.50    1.56    --  107.75  61.00 -30.00   62
133  \w     96.00 169.00   0.50    1.56    --  107.75  45.00 -90.00  146
134  \w     88.00 129.00   0.50    1.56    --  107.75  77.00 -30.00   82
135  \w     64.00  97.00   0.50    1.56    --  107.75 -95.00  30.00   66
136  \w     36.00  74.00   0.50    1.56    --  107.75 -77.00 120.00   76
137  \w     35.00  79.00   0.50    1.56    --  107.75 -95.00  90.00   88
138  \w    134.00 160.00   0.50    1.56    --  107.75  45.00 -30.00   52
139  \w     95.00 122.00   0.50    1.56    --  107.75  45.00 -30.00   54
140  \w     38.00  70.00   0.50    1.56    --  107.75-104.00 121.78   64
141  \w     80.00 106.00   0.50    1.56    --  107.75-104.00 121.78   52
142  \w     38.00  89.00   0.50    1.56    --  107.75 -95.00 -60.00  102
143  \w     80.00 112.00   0.50    1.56    --  107.75-125.00  90.00   64
144  \w     96.00 176.00   0.50    1.56    --  107.75  45.00 120.00  160
145  \w    101.00 145.00   0.50    1.56    --  107.75  45.00 -60.00   88
146  \w     97.00 156.00   0.50    1.56    --  107.75  45.00   0.00  118
147  \w    123.00 161.00   0.50    1.56    --  107.75  45.00  30.00   76
148  \w     38.00  63.00   0.50    1.56    --  107.75 -61.00-180.00   50
;
_diffrn_measurement_device 'four-circle diffractometer'
_diffrn_measurement_device_type 'XtaLAB Synergy, Dualflex, HyPix'
_diffrn_measurement_method '\w scans'
_diffrn_orient_matrix_type 'CrysAlisPro convention (1999,Acta A55,543-557)'
_diffrn_orient_matrix_UB_11 0.1459718000
_diffrn_orient_matrix_UB_12 0.0052422000
_diffrn_orient_matrix_UB_13 0.0037798000
_diffrn_orient_matrix_UB_21 0.0251998000
_diffrn_orient_matrix_UB_22 0.0409582000
_diffrn_orient_matrix_UB_23 -0.1083894000
_diffrn_orient_matrix_UB_31 -0.0501457000
_diffrn_orient_matrix_UB_32 0.1045378000
_diffrn_orient_matrix_UB_33 0.0240024000
_diffrn_radiation_monochromator mirror
_diffrn_radiation_probe x-ray
_diffrn_radiation_type 'Cu K\a'
_diffrn_radiation_wavelength 1.54184
_diffrn_reflns_av_R_equivalents 0.0400
_diffrn_reflns_av_unetI/netI 0.0207
_diffrn_reflns_Laue_measured_fraction_full 0.999
_diffrn_reflns_Laue_measured_fraction_max 0.985
_diffrn_reflns_limit_h_max 13
_diffrn_reflns_limit_h_min -13
_diffrn_reflns_limit_k_max 17
_diffrn_reflns_limit_k_min -16
_diffrn_reflns_limit_l_max 18
_diffrn_reflns_limit_l_min -18
_diffrn_reflns_number 74882
_diffrn_reflns_point_group_measured_fraction_full 0.999
_diffrn_reflns_point_group_measured_fraction_max 0.985
_diffrn_reflns_theta_full 67.684
_diffrn_reflns_theta_max 78.141
_diffrn_reflns_theta_min 3.186
_diffrn_source 'micro-focus sealed X-ray tube'
_diffrn_source_type 'PhotonJet (Cu) X-ray Source'
_exptl_absorpt_coefficient_mu 4.482
_exptl_absorpt_correction_T_max 1.000
_exptl_absorpt_correction_T_min 0.401
_exptl_absorpt_correction_type gaussian
_exptl_absorpt_process_details
;
CrysAlisPro 1.171.42.53a (Rigaku Oxford Diffraction, 2022)
Numerical absorption correction based on gaussian integration over
a multifaceted crystal model
Empirical absorption correction using spherical harmonics,
implemented in SCALE3 ABSPACK scaling algorithm.
;
_exptl_crystal_colour yellow
_exptl_crystal_colour_primary yellow
_exptl_crystal_density_diffrn 1.415
_exptl_crystal_description plate
_exptl_crystal_F_000 880
_exptl_crystal_size_max 0.19
_exptl_crystal_size_mid 0.1
_exptl_crystal_size_min 0.02
_refine_diff_density_max 0.383
_refine_diff_density_min -0.414
_refine_diff_density_rms 0.046
_refine_ls_extinction_method none
_refine_ls_goodness_of_fit_ref 1.083
_refine_ls_hydrogen_treatment constr
_refine_ls_matrix_type full
_refine_ls_number_parameters 509
_refine_ls_number_reflns 8374
_refine_ls_number_restraints 0
_refine_ls_restrained_S_all 1.083
_refine_ls_R_factor_all 0.0347
_refine_ls_R_factor_gt 0.0329
_refine_ls_shift/su_max 0.001
_refine_ls_shift/su_mean 0.000
_refine_ls_structure_factor_coef Fsqd
_refine_ls_weighting_details 'w=1/[\s^2^(Fo^2^)+(0.0474P)^2^+0.7527P] where P=(Fo^2^+2Fc^2^)/3'
_refine_ls_weighting_scheme calc
_refine_ls_wR_factor_gt 0.0905
_refine_ls_wR_factor_ref 0.0916
_reflns_Friedel_coverage 0.000
_reflns_number_gt 7895
_reflns_number_total 8374
_reflns_threshold_expression 'I > 2\s(I)'
_cod_data_source_file d5dt03088a2.cif
_cod_data_source_block 5alpha
_cod_depositor_comments 'Adding full bibliography for 7720194--7720204.cif.'
_cod_database_code 7720204
_shelx_shelxl_version_number 2019/3
_chemical_oxdiff_formula 'V2 C38 N6 O10'
_chemical_oxdiff_usercomment ' '
_shelx_space_group_comment
;
The symmetry employed for this shelxl refinement is uniquely defined
by the following loop, which should always be used as a source of
symmetry information in preference to the above space-group names.
They are only intended as comments.
;
_shelx_estimated_absorpt_t_max 0.916
_shelx_estimated_absorpt_t_min 0.483
_olex2_refinement_description
;
1. Fixed Uiso
 At 1.2 times of:
  All C(H) groups, All C(H,H) groups
 At 1.5 times of:
  All C(H,H,H) groups
2.a Secondary CH2 refined with riding coordinates:
 C15(H15A,H15B), C17(H17A,H17B), C16(H16A,H16B), C16A(H16C,H16D), C15A(H15C,
 H15D), C17A(H17C,H17D), C18(H18A,H18B), C18A(H18C,H18D)
2.b Aromatic/amide H refined with riding coordinates:
 C10(H10), C2(H2), C10A(H10A), C11A(H11A), C13A(H13A), C8(H8), C12A(H12A),
 C13(H13), C2A(H2A), C6(H6), C11(H11), C7(H7), C6A(H6A), C12(H12), C8A(H8A),
 C7A(H7A)
2.c Idealised Me refined as rotating group:
 C14(H14A,H14B,H14C), C14A(H14D,H14E,H14F), C19(H19A,H19B,H19C), C19A(H19D,
 H19E,H19F)
;
_olex2_submission_special_instructions 'No special instructions were received'
_oxdiff_exptl_absorpt_empirical_details
;
Empirical correction (ABSPACK) includes:
- Absorption correction using spherical harmonics
- Frame scaling
- Detector area scaling
;
_oxdiff_exptl_absorpt_empirical_full_max 1.473
_oxdiff_exptl_absorpt_empirical_full_min 0.721

loop_
_space_group_symop_operation_xyz
'x, y, z'
'-x, -y, -z'

loop_
_atom_site_label
_atom_site_type_symbol
_atom_site_fract_x
_atom_site_fract_y
_atom_site_fract_z
_atom_site_U_iso_or_equiv
_atom_site_adp_type
_atom_site_occupancy
_atom_site_site_symmetry_order
_atom_site_calc_flag
_atom_site_refinement_flags_posn
_atom_site_refinement_flags_adp
_atom_site_refinement_flags_occupancy
_atom_site_disorder_assembly
_atom_site_disorder_group
V1 V 0.42765(2) 0.81127(2) 0.42874(2) 0.02631(7) Uani 1 1 d . . . . .
V1A V 1.06104(2) 0.54671(2) 0.16074(2) 0.02884(8) Uani 1 1 d . . . . .
O1 O 0.61814(10) 0.74845(8) 0.39562(8) 0.0296(2) Uani 1 1 d . . . . .
O2 O 0.27278(10) 0.85258(8) 0.51501(8) 0.0309(2) Uani 1 1 d . . . . .
O1A O 0.87571(10) 0.52259(8) 0.21813(8) 0.0305(2) Uani 1 1 d . . . . .
O4 O 0.37790(11) 0.73733(8) 0.36224(8) 0.0311(2) Uani 1 1 d . . . . .
O2A O 1.23757(11) 0.54691(9) 0.17108(9) 0.0335(2) Uani 1 1 d . . . . .
O4A O 0.99930(12) 0.66880(9) 0.11088(9) 0.0358(3) Uani 1 1 d . . . . .
O3 O 0.01401(11) 0.90599(9) 0.57943(9) 0.0357(3) Uani 1 1 d . . . . .
O5 O 0.43516(11) 0.90943(9) 0.35356(9) 0.0357(3) Uani 1 1 d . . . . .
O3A O 1.47705(12) 0.58587(11) 0.09049(10) 0.0442(3) Uani 1 1 d . . . . .
O5A O 1.09270(12) 0.49025(10) 0.07119(9) 0.0392(3) Uani 1 1 d . . . . .
N2 N 0.52811(12) 0.84894(9) 0.52529(10) 0.0275(3) Uani 1 1 d . . . . .
N3A N 0.58148(13) 0.33563(10) 0.44770(10) 0.0288(3) Uani 1 1 d . . . . .
N1 N 0.66874(12) 0.81495(10) 0.51229(10) 0.0308(3) Uani 1 1 d . . . . .
N2A N 1.08584(13) 0.41555(10) 0.26074(10) 0.0317(3) Uani 1 1 d . . . . .
N3 N 1.01026(13) 0.61854(10) 0.30497(10) 0.0309(3) Uani 1 1 d . . . . .
N1A N 0.96751(13) 0.38566(11) 0.31449(11) 0.0346(3) Uani 1 1 d . . . . .
C1A C 0.86446(16) 0.44808(12) 0.28593(12) 0.0306(3) Uani 1 1 d . . . . .
C3 C 0.33324(15) 0.94031(11) 0.61960(12) 0.0296(3) Uani 1 1 d . . . . .
C4 C 0.23763(15) 0.91088(11) 0.58180(11) 0.0281(3) Uani 1 1 d . . . . .
C9A C 0.72556(15) 0.43589(12) 0.33668(12) 0.0301(3) Uani 1 1 d . . . . .
C10 C 0.88525(15) 0.66919(12) 0.33297(12) 0.0310(3) Uani 1 1 d . . . . .
H10 H 0.818730 0.673136 0.295855 0.037 Uiso 1 1 calc R U . . .
C1 C 0.70400(15) 0.76436(12) 0.44193(12) 0.0287(3) Uani 1 1 d . . . . .
C2 C 0.47659(15) 0.90436(12) 0.59069(12) 0.0293(3) Uani 1 1 d . . . . .
H2 H 0.536829 0.922514 0.621589 0.035 Uiso 1 1 calc R U . . .
C10A C 0.70330(15) 0.34937(12) 0.39642(12) 0.0289(3) Uani 1 1 d . . . . .
H10A H 0.778798 0.297059 0.401109 0.035 Uiso 1 1 calc R U . . .
C9 C 0.84762(15) 0.71633(12) 0.41354(12) 0.0298(3) Uani 1 1 d . . . . .
C11A C 0.47549(15) 0.41007(12) 0.43768(12) 0.0315(3) Uani 1 1 d . . . . .
H11A H 0.387796 0.401464 0.472328 0.038 Uiso 1 1 calc R U . . .
C13A C 0.61499(16) 0.51223(12) 0.32827(13) 0.0326(3) Uani 1 1 d . . . . .
H13A H 0.626167 0.572508 0.288365 0.039 Uiso 1 1 calc R U . . .
C3A C 1.33000(16) 0.38047(14) 0.22517(13) 0.0363(4) Uani 1 1 d . . . . .
C5A C 1.47516(16) 0.49253(15) 0.13287(13) 0.0378(4) Uani 1 1 d . . . . .
C5 C 0.09799(16) 0.94155(12) 0.61790(12) 0.0323(3) Uani 1 1 d . . . . .
C4A C 1.34367(15) 0.47310(13) 0.17583(12) 0.0323(3) Uani 1 1 d . . . . .
C8 C 0.28890(17) 1.00183(13) 0.69075(13) 0.0359(4) Uani 1 1 d . . . . .
H8 H 0.353293 1.021552 0.716500 0.043 Uiso 1 1 calc R U . . .
C12A C 0.48805(16) 0.49798(12) 0.37971(13) 0.0333(3) Uani 1 1 d . . . . .
H12A H 0.410402 0.548440 0.374996 0.040 Uiso 1 1 calc R U . . .
C15 C 0.38995(17) 0.74804(13) 0.26002(13) 0.0361(4) Uani 1 1 d . . . . .
H15A H 0.400269 0.683104 0.241460 0.043 Uiso 1 1 calc R U . . .
H15B H 0.472846 0.773926 0.227719 0.043 Uiso 1 1 calc R U . . .
C13 C 0.94593(17) 0.71295(16) 0.46597(14) 0.0414(4) Uani 1 1 d . . . . .
H13 H 0.925160 0.746306 0.520011 0.050 Uiso 1 1 calc R U . . .
C2A C 1.19925(17) 0.35792(13) 0.27316(13) 0.0363(4) Uani 1 1 d . . . . .
H2A H 1.196503 0.298036 0.315755 0.044 Uiso 1 1 calc R U . . .
C17 C 0.28242(18) 0.82279(14) 0.11670(13) 0.0399(4) Uani 1 1 d . . . . .
H17A H 0.362281 0.851983 0.083565 0.048 Uiso 1 1 calc R U . . .
H17B H 0.299267 0.756239 0.100324 0.048 Uiso 1 1 calc R U . . .
C6 C 0.05705(17) 1.00258(14) 0.68683(14) 0.0391(4) Uani 1 1 d . . . . .
H6 H -0.037049 1.024112 0.710211 0.047 Uiso 1 1 calc R U . . .
C16 C 0.26881(17) 0.81542(13) 0.22520(13) 0.0370(4) Uani 1 1 d . . . . .
H16A H 0.260155 0.881138 0.241455 0.044 Uiso 1 1 calc R U . . .
H16B H 0.185343 0.790816 0.258706 0.044 Uiso 1 1 calc R U . . .
C11 C 1.10198(16) 0.61374(15) 0.35834(13) 0.0392(4) Uani 1 1 d . . . . .
H11 H 1.190501 0.576536 0.340539 0.047 Uiso 1 1 calc R U . . .
C7 C 0.15278(18) 1.03316(14) 0.72273(14) 0.0410(4) Uani 1 1 d . . . . .
H7 H 0.123093 1.075899 0.769551 0.049 Uiso 1 1 calc R U . . .
C6A C 1.58760(17) 0.41812(17) 0.13782(15) 0.0466(5) Uani 1 1 d . . . . .
H6A H 1.675358 0.430213 0.107287 0.056 Uiso 1 1 calc R U . . .
C16A C 0.83669(19) 0.78586(15) 0.02998(14) 0.0421(4) Uani 1 1 d . . . . .
H16C H 0.859267 0.840765 0.051545 0.051 Uiso 1 1 calc R U . . .
H16D H 0.764249 0.761387 0.080487 0.051 Uiso 1 1 calc R U . . .
C15A C 0.9606(2) 0.70552(14) 0.01953(14) 0.0421(4) Uani 1 1 d . . . . .
H15C H 0.940926 0.652061 -0.006207 0.051 Uiso 1 1 calc R U . . .
H15D H 1.036279 0.730907 -0.026630 0.051 Uiso 1 1 calc R U . . .
C12 C 1.07480(18) 0.65994(18) 0.43779(15) 0.0495(5) Uani 1 1 d . . . . .
H12 H 1.143826 0.655463 0.472914 0.059 Uiso 1 1 calc R U . . .
C14 C -0.12785(17) 0.93381(15) 0.61495(15) 0.0430(4) Uani 1 1 d . . . . .
H14A H -0.178168 0.906418 0.580543 0.065 Uiso 1 1 calc R U . . .
H14B H -0.154287 1.005122 0.604723 0.065 Uiso 1 1 calc R U . . .
H14C H -0.148715 0.909029 0.684027 0.065 Uiso 1 1 calc R U . . .
C17A C 0.78323(19) 0.82322(15) -0.06309(14) 0.0429(4) Uani 1 1 d . . . . .
H17C H 0.767739 0.767445 -0.087558 0.051 Uiso 1 1 calc R U . . .
H17D H 0.852832 0.852722 -0.112065 0.051 Uiso 1 1 calc R U . . .
C8A C 1.44692(19) 0.30661(16) 0.23167(16) 0.0462(4) Uani 1 1 d . . . . .
H8A H 1.438642 0.243727 0.266705 0.055 Uiso 1 1 calc R U . . .
C7A C 1.57321(19) 0.32630(18) 0.18686(17) 0.0527(5) Uani 1 1 d . . . . .
H7A H 1.651414 0.276006 0.189769 0.063 Uiso 1 1 calc R U . . .
C18 C 0.15806(19) 0.88342(15) 0.07901(14) 0.0432(4) Uani 1 1 d . . . . .
H18A H 0.079999 0.850713 0.107048 0.052 Uiso 1 1 calc R U . . .
H18B H 0.135711 0.947937 0.100723 0.052 Uiso 1 1 calc R U . . .
C14A C 1.6063(2) 0.6116(2) 0.04950(16) 0.0541(5) Uani 1 1 d . . . . .
H14D H 1.654306 0.571499 -0.000560 0.081 Uiso 1 1 calc R U . . .
H14E H 1.659843 0.600260 0.099969 0.081 Uiso 1 1 calc R U . . .
H14F H 1.593400 0.680651 0.020975 0.081 Uiso 1 1 calc R U . . .
C18A C 0.6516(2) 0.89854(16) -0.05024(16) 0.0484(5) Uani 1 1 d . . . . .
H18C H 0.585115 0.870762 0.003014 0.058 Uiso 1 1 calc R U . . .
H18D H 0.669555 0.956407 -0.030895 0.058 Uiso 1 1 calc R U . . .
C19 C 0.1783(2) 0.8982(2) -0.03029(16) 0.0575(5) Uani 1 1 d . . . . .
H19A H 0.248359 0.937338 -0.058443 0.086 Uiso 1 1 calc R U . . .
H19B H 0.092853 0.932249 -0.050242 0.086 Uiso 1 1 calc R U . . .
H19C H 0.206877 0.834682 -0.052660 0.086 Uiso 1 1 calc R U . . .
C19A C 0.5890(2) 0.9312(2) -0.13899(18) 0.0618(6) Uani 1 1 d . . . . .
H19D H 0.653678 0.959191 -0.192236 0.093 Uiso 1 1 calc R U . . .
H19E H 0.506253 0.980551 -0.125365 0.093 Uiso 1 1 calc R U . . .
H19F H 0.566277 0.875089 -0.156934 0.093 Uiso 1 1 calc R U . . .

loop_
_atom_site_aniso_label
_atom_site_aniso_U_11
_atom_site_aniso_U_22
_atom_site_aniso_U_33
_atom_site_aniso_U_23
_atom_site_aniso_U_13
_atom_site_aniso_U_12
V1 0.01657(12) 0.02765(14) 0.03611(14) -0.01181(11) -0.00551(10) -0.00086(9)
V1A 0.01856(13) 0.03242(15) 0.03578(15) -0.00970(11) -0.00430(10) -0.00264(10)
O1 0.0170(5) 0.0352(6) 0.0389(6) -0.0153(5) -0.0052(4) -0.0020(4)
O2 0.0195(5) 0.0308(6) 0.0443(6) -0.0160(5) -0.0058(4) 0.0000(4)
O1A 0.0196(5) 0.0336(6) 0.0389(6) -0.0067(5) -0.0063(4) -0.0044(4)
O4 0.0237(5) 0.0334(6) 0.0388(6) -0.0133(5) -0.0080(4) -0.0018(4)
O2A 0.0182(5) 0.0383(6) 0.0431(6) -0.0129(5) -0.0018(4) -0.0025(4)
O4A 0.0294(6) 0.0364(6) 0.0425(6) -0.0076(5) -0.0077(5) -0.0062(5)
O3 0.0183(5) 0.0393(6) 0.0499(7) -0.0179(5) -0.0037(5) -0.0001(4)
O5 0.0269(5) 0.0351(6) 0.0469(7) -0.0082(5) -0.0105(5) -0.0049(5)
O3A 0.0236(6) 0.0583(8) 0.0517(7) -0.0188(6) 0.0037(5) -0.0125(5)
O5A 0.0318(6) 0.0437(7) 0.0430(7) -0.0142(5) -0.0071(5) -0.0032(5)
N2 0.0173(6) 0.0287(6) 0.0380(7) -0.0106(5) -0.0051(5) -0.0026(5)
N3A 0.0214(6) 0.0293(7) 0.0379(7) -0.0117(5) -0.0064(5) -0.0031(5)
N1 0.0169(6) 0.0350(7) 0.0426(7) -0.0151(6) -0.0055(5) -0.0016(5)
N2A 0.0212(6) 0.0336(7) 0.0411(7) -0.0095(6) -0.0062(5) -0.0032(5)
N3 0.0178(6) 0.0378(7) 0.0385(7) -0.0132(6) -0.0049(5) -0.0022(5)
N1A 0.0222(6) 0.0371(8) 0.0437(8) -0.0056(6) -0.0059(5) -0.0050(5)
C1A 0.0239(7) 0.0319(8) 0.0385(8) -0.0104(6) -0.0066(6) -0.0061(6)
C3 0.0242(7) 0.0274(8) 0.0368(8) -0.0091(6) -0.0035(6) -0.0033(6)
C4 0.0220(7) 0.0250(7) 0.0351(8) -0.0088(6) -0.0029(6) 0.0004(5)
C9A 0.0236(7) 0.0338(8) 0.0366(8) -0.0111(6) -0.0079(6) -0.0060(6)
C10 0.0177(7) 0.0360(8) 0.0411(8) -0.0128(7) -0.0066(6) -0.0023(6)
C1 0.0185(7) 0.0306(8) 0.0380(8) -0.0093(6) -0.0055(6) -0.0033(6)
C2 0.0236(7) 0.0288(8) 0.0376(8) -0.0113(6) -0.0060(6) -0.0037(6)
C10A 0.0207(7) 0.0309(8) 0.0383(8) -0.0124(6) -0.0081(6) -0.0030(6)
C9 0.0187(7) 0.0341(8) 0.0370(8) -0.0107(6) -0.0036(6) -0.0037(6)
C11A 0.0199(7) 0.0337(8) 0.0427(9) -0.0126(7) -0.0063(6) -0.0031(6)
C13A 0.0267(7) 0.0316(8) 0.0416(9) -0.0066(7) -0.0104(6) -0.0053(6)
C3A 0.0230(7) 0.0448(10) 0.0424(9) -0.0177(7) -0.0087(6) 0.0027(7)
C5A 0.0215(7) 0.0550(11) 0.0412(9) -0.0266(8) -0.0028(6) -0.0032(7)
C5 0.0229(7) 0.0317(8) 0.0407(9) -0.0092(7) -0.0045(6) -0.0010(6)
C4A 0.0185(7) 0.0435(9) 0.0374(8) -0.0201(7) -0.0044(6) -0.0002(6)
C8 0.0297(8) 0.0385(9) 0.0409(9) -0.0157(7) -0.0042(7) -0.0042(7)
C12A 0.0221(7) 0.0338(8) 0.0447(9) -0.0098(7) -0.0098(6) -0.0004(6)
C15 0.0304(8) 0.0406(9) 0.0386(9) -0.0163(7) -0.0084(7) 0.0009(7)
C13 0.0225(8) 0.0622(12) 0.0437(9) -0.0250(9) -0.0058(7) -0.0029(7)
C2A 0.0276(8) 0.0360(9) 0.0444(9) -0.0080(7) -0.0099(7) -0.0001(7)
C17 0.0329(9) 0.0438(10) 0.0419(9) -0.0105(8) -0.0080(7) -0.0013(7)
C6 0.0236(8) 0.0443(10) 0.0462(10) -0.0175(8) 0.0002(7) 0.0012(7)
C16 0.0307(8) 0.0391(9) 0.0410(9) -0.0108(7) -0.0087(7) -0.0010(7)
C11 0.0157(7) 0.0581(11) 0.0442(9) -0.0189(8) -0.0052(6) 0.0009(7)
C7 0.0331(9) 0.0460(10) 0.0437(9) -0.0224(8) 0.0003(7) -0.0017(7)
C6A 0.0198(8) 0.0667(13) 0.0575(11) -0.0332(10) -0.0040(7) -0.0004(8)
C16A 0.0362(9) 0.0448(10) 0.0471(10) -0.0086(8) -0.0113(8) -0.0069(8)
C15A 0.0443(10) 0.0392(10) 0.0413(9) -0.0035(7) -0.0108(8) -0.0048(8)
C12 0.0211(8) 0.0823(15) 0.0505(11) -0.0312(10) -0.0116(7) 0.0018(8)
C14 0.0194(7) 0.0527(11) 0.0556(11) -0.0177(9) -0.0030(7) -0.0005(7)
C17A 0.0389(9) 0.0431(10) 0.0461(10) -0.0044(8) -0.0099(8) -0.0075(8)
C8A 0.0298(9) 0.0474(11) 0.0610(12) -0.0180(9) -0.0139(8) 0.0063(8)
C7A 0.0247(8) 0.0640(14) 0.0708(14) -0.0326(11) -0.0138(8) 0.0120(8)
C18 0.0364(9) 0.0492(11) 0.0432(10) -0.0076(8) -0.0106(8) -0.0036(8)
C14A 0.0302(9) 0.0860(16) 0.0498(11) -0.0191(11) 0.0057(8) -0.0248(10)
C18A 0.0388(10) 0.0514(12) 0.0531(11) -0.0064(9) -0.0108(8) -0.0047(9)
C19 0.0535(12) 0.0721(15) 0.0459(11) -0.0044(10) -0.0161(9) -0.0079(11)
C19A 0.0533(13) 0.0664(15) 0.0616(14) -0.0090(11) -0.0210(11) 0.0052(11)

loop_
_atom_type_symbol
_atom_type_description
_atom_type_scat_dispersion_real
_atom_type_scat_dispersion_imag
_atom_type_scat_source
C C 0.0181 0.0091 'International Tables Vol C Tables 4.2.6.8 and 6.1.1.4'
H H 0.0000 0.0000 'International Tables Vol C Tables 4.2.6.8 and 6.1.1.4'
N N 0.0311 0.0180 'International Tables Vol C Tables 4.2.6.8 and 6.1.1.4'
O O 0.0492 0.0322 'International Tables Vol C Tables 4.2.6.8 and 6.1.1.4'
V V 0.0687 2.1097 'International Tables Vol C Tables 4.2.6.8 and 6.1.1.4'

loop_
_exptl_crystal_face_index_h
_exptl_crystal_face_index_k
_exptl_crystal_face_index_l
_exptl_crystal_face_perp_dist
0 1 0 0.0376
0 -1 0 0.0544
-2 0 -1 0.0726
2 0 1 0.1018
0 0 1 0.0175
0 0 -1 0.0069
-2 -3 -1 0.0783
-1 1 0 0.0625
1 -1 0 0.0988
1 2 1 0.0612

loop_
_geom_angle_atom_site_label_1
_geom_angle_atom_site_label_2
_geom_angle_atom_site_label_3
_geom_angle
_geom_angle_site_symmetry_1
_geom_angle_site_symmetry_3
_geom_angle_publ_flag
O1 V1 N2 74.01(5) . . ?
O1 V1 N3A 82.80(5) . 2_666 ?
O2 V1 O1 152.90(5) . . ?
O2 V1 N2 83.96(5) . . ?
O2 V1 N3A 78.52(5) . 2_666 ?
O4 V1 O1 91.53(5) . . ?
O4 V1 O2 104.79(5) . . ?
O4 V1 N2 159.09(5) . . ?
O4 V1 N3A 81.44(5) . 2_666 ?
O5 V1 O1 97.39(6) . . ?
O5 V1 O2 100.12(6) . . ?
O5 V1 O4 101.95(6) . . ?
O5 V1 N2 94.97(6) . . ?
O5 V1 N3A 176.59(5) . 2_666 ?
N2 V1 N3A 81.80(5) . 2_666 ?
O1A V1A N2A 73.96(5) . . ?
O1A V1A N3 78.32(5) . . ?
O2A V1A O1A 151.32(5) . . ?
O2A V1A N2A 83.53(5) . . ?
O2A V1A N3 81.18(5) . . ?
O4A V1A O1A 92.72(5) . . ?
O4A V1A O2A 104.00(5) . . ?
O4A V1A N2A 160.79(6) . . ?
O4A V1A N3 81.76(5) . . ?
O5A V1A O1A 99.03(6) . . ?
O5A V1A O2A 99.73(6) . . ?
O5A V1A O4A 102.80(6) . . ?
O5A V1A N2A 93.10(6) . . ?
O5A V1A N3 174.90(6) . . ?
N2A V1A N3 82.00(5) . . ?
C1 O1 V1 118.17(10) . . ?
C4 O2 V1 136.25(10) . . ?
C1A O1A V1A 117.33(9) . . ?
C15 O4 V1 127.94(11) . . ?
C4A O2A V1A 129.85(11) . . ?
C15A O4A V1A 129.23(11) . . ?
C5 O3 C14 116.56(13) . . ?
C5A O3A C14A 117.70(16) . . ?
N1 N2 V1 116.27(9) . . ?
C2 N2 V1 127.85(10) . . ?
C2 N2 N1 115.73(13) . . ?
C10A N3A V1 117.97(10) . 2_666 ?
C10A N3A C11A 116.91(14) . . ?
C11A N3A V1 124.38(11) . 2_666 ?
C1 N1 N2 107.65(12) . . ?
N1A N2A V1A 116.77(10) . . ?
C2A N2A V1A 126.56(12) . . ?
C2A N2A N1A 116.56(15) . . ?
C10 N3 V1A 119.31(10) . . ?
C11 N3 V1A 123.40(11) . . ?
C11 N3 C10 117.25(14) . . ?
C1A N1A N2A 107.58(14) . . ?
O1A C1A N1A 124.20(14) . . ?
O1A C1A C9A 117.59(14) . . ?
N1A C1A C9A 118.15(15) . . ?
C4 C3 C2 121.09(14) . . ?
C4 C3 C8 119.96(14) . . ?
C8 C3 C2 118.86(14) . . ?
O2 C4 C3 122.92(13) . . ?
O2 C4 C5 117.86(14) . . ?
C3 C4 C5 119.19(14) . . ?
C10A C9A C1A 120.95(14) . . ?
C10A C9A C13A 118.41(14) . . ?
C13A C9A C1A 120.60(15) . . ?
N3 C10 H10 118.3 . . ?
N3 C10 C9 123.45(14) . . ?
C9 C10 H10 118.3 . . ?
O1 C1 C9 116.31(14) . . ?
N1 C1 O1 123.75(13) . . ?
N1 C1 C9 119.86(14) . . ?
N2 C2 C3 123.91(14) . . ?
N2 C2 H2 118.0 . . ?
C3 C2 H2 118.0 . . ?
N3A C10A C9A 123.73(14) . . ?
N3A C10A H10A 118.1 . . ?
C9A C10A H10A 118.1 . . ?
C10 C9 C1 118.90(14) . . ?
C13 C9 C10 118.19(14) . . ?
C13 C9 C1 122.87(15) . . ?
N3A C11A H11A 118.4 . . ?
N3A C11A C12A 123.25(15) . . ?
C12A C11A H11A 118.4 . . ?
C9A C13A H13A 120.9 . . ?
C12A C13A C9A 118.24(16) . . ?
C12A C13A H13A 120.9 . . ?
C4A C3A C2A 121.86(15) . . ?
C4A C3A C8A 119.66(17) . . ?
C8A C3A C2A 118.45(18) . . ?
O3A C5A C4A 114.70(15) . . ?
O3A C5A C6A 125.81(17) . . ?
C6A C5A C4A 119.48(19) . . ?
O3 C5 C4 114.65(14) . . ?
O3 C5 C6 125.60(15) . . ?
C6 C5 C4 119.75(15) . . ?
O2A C4A C3A 122.32(14) . . ?
O2A C4A C5A 117.94(16) . . ?
C3A C4A C5A 119.66(15) . . ?
C3 C8 H8 120.1 . . ?
C7 C8 C3 119.89(16) . . ?
C7 C8 H8 120.1 . . ?
C11A C12A C13A 119.45(15) . . ?
C11A C12A H12A 120.3 . . ?
C13A C12A H12A 120.3 . . ?
O4 C15 H15A 109.1 . . ?
O4 C15 H15B 109.1 . . ?
O4 C15 C16 112.64(13) . . ?
H15A C15 H15B 107.8 . . ?
C16 C15 H15A 109.1 . . ?
C16 C15 H15B 109.1 . . ?
C9 C13 H13 120.8 . . ?
C12 C13 C9 118.48(16) . . ?
C12 C13 H13 120.8 . . ?
N2A C2A C3A 122.94(17) . . ?
N2A C2A H2A 118.5 . . ?
C3A C2A H2A 118.5 . . ?
H17A C17 H17B 107.7 . . ?
C16 C17 H17A 108.9 . . ?
C16 C17 H17B 108.9 . . ?
C18 C17 H17A 108.9 . . ?
C18 C17 H17B 108.9 . . ?
C18 C17 C16 113.58(15) . . ?
C5 C6 H6 119.6 . . ?
C5 C6 C7 120.70(15) . . ?
C7 C6 H6 119.6 . . ?
C15 C16 C17 111.44(14) . . ?
C15 C16 H16A 109.3 . . ?
C15 C16 H16B 109.3 . . ?
C17 C16 H16A 109.3 . . ?
C17 C16 H16B 109.3 . . ?
H16A C16 H16B 108.0 . . ?
N3 C11 H11 118.3 . . ?
N3 C11 C12 123.31(15) . . ?
C12 C11 H11 118.3 . . ?
C8 C7 C6 120.45(16) . . ?
C8 C7 H7 119.8 . . ?
C6 C7 H7 119.8 . . ?
C5A C6A H6A 119.8 . . ?
C7A C6A C5A 120.49(18) . . ?
C7A C6A H6A 119.8 . . ?
H16C C16A H16D 107.8 . . ?
C15A C16A H16C 109.0 . . ?
C15A C16A H16D 109.0 . . ?
C15A C16A C17A 113.07(16) . . ?
C17A C16A H16C 109.0 . . ?
C17A C16A H16D 109.0 . . ?
O4A C15A C16A 110.18(15) . . ?
O4A C15A H15C 109.6 . . ?
O4A C15A H15D 109.6 . . ?
C16A C15A H15C 109.6 . . ?
C16A C15A H15D 109.6 . . ?
H15C C15A H15D 108.1 . . ?
C13 C12 H12 120.4 . . ?
C11 C12 C13 119.26(16) . . ?
C11 C12 H12 120.4 . . ?
O3 C14 H14A 109.5 . . ?
O3 C14 H14B 109.5 . . ?
O3 C14 H14C 109.5 . . ?
H14A C14 H14B 109.5 . . ?
H14A C14 H14C 109.5 . . ?
H14B C14 H14C 109.5 . . ?
C16A C17A H17C 109.0 . . ?
C16A C17A H17D 109.0 . . ?
C16A C17A C18A 112.86(17) . . ?
H17C C17A H17D 107.8 . . ?
C18A C17A H17C 109.0 . . ?
C18A C17A H17D 109.0 . . ?
C3A C8A H8A 120.2 . . ?
C7A C8A C3A 119.7(2) . . ?
C7A C8A H8A 120.2 . . ?
C6A C7A H7A 119.5 . . ?
C8A C7A C6A 121.00(18) . . ?
C8A C7A H7A 119.5 . . ?
C17 C18 H18A 109.0 . . ?
C17 C18 H18B 109.0 . . ?
H18A C18 H18B 107.8 . . ?
C19 C18 C17 112.91(17) . . ?
C19 C18 H18A 109.0 . . ?
C19 C18 H18B 109.0 . . ?
O3A C14A H14D 109.5 . . ?
O3A C14A H14E 109.5 . . ?
O3A C14A H14F 109.5 . . ?
H14D C14A H14E 109.5 . . ?
H14D C14A H14F 109.5 . . ?
H14E C14A H14F 109.5 . . ?
C17A C18A H18C 108.6 . . ?
C17A C18A H18D 108.6 . . ?
H18C C18A H18D 107.6 . . ?
C19A C18A C17A 114.48(19) . . ?
C19A C18A H18C 108.6 . . ?
C19A C18A H18D 108.6 . . ?
C18 C19 H19A 109.5 . . ?
C18 C19 H19B 109.5 . . ?
C18 C19 H19C 109.5 . . ?
H19A C19 H19B 109.5 . . ?
H19A C19 H19C 109.5 . . ?
H19B C19 H19C 109.5 . . ?
C18A C19A H19D 109.5 . . ?
C18A C19A H19E 109.5 . . ?
C18A C19A H19F 109.5 . . ?
H19D C19A H19E 109.5 . . ?
H19D C19A H19F 109.5 . . ?
H19E C19A H19F 109.5 . . ?

loop_
_geom_bond_atom_site_label_1
_geom_bond_atom_site_label_2
_geom_bond_distance
_geom_bond_site_symmetry_2
_geom_bond_publ_flag
V1 O1 1.9530(11) . ?
V1 O2 1.8394(11) . ?
V1 O4 1.7833(11) . ?
V1 O5 1.5970(12) . ?
V1 N2 2.1290(13) . ?
V1 N3A 2.4709(14) 2_666 ?
V1A O1A 1.9813(11) . ?
V1A O2A 1.8639(11) . ?
V1A O4A 1.7758(12) . ?
V1A O5A 1.5874(13) . ?
V1A N2A 2.1264(15) . ?
V1A N3 2.3969(14) . ?
O1 C1 1.3088(18) . ?
O2 C4 1.3294(19) . ?
O1A C1A 1.300(2) . ?
O4 C15 1.431(2) . ?
O2A C4A 1.335(2) . ?
O4A C15A 1.429(2) . ?
O3 C5 1.363(2) . ?
O3 C14 1.4241(19) . ?
O3A C5A 1.353(2) . ?
O3A C14A 1.429(2) . ?
N2 N1 1.4004(17) . ?
N2 C2 1.291(2) . ?
N3A C10A 1.339(2) . ?
N3A C11A 1.348(2) . ?
N1 C1 1.297(2) . ?
N2A N1A 1.3958(19) . ?
N2A C2A 1.292(2) . ?
N3 C10 1.338(2) . ?
N3 C11 1.335(2) . ?
N1A C1A 1.308(2) . ?
C1A C9A 1.484(2) . ?
C3 C4 1.408(2) . ?
C3 C2 1.440(2) . ?
C3 C8 1.409(2) . ?
C4 C5 1.411(2) . ?
C9A C10A 1.391(2) . ?
C9A C13A 1.392(2) . ?
C10 H10 0.9500 . ?
C10 C9 1.391(2) . ?
C1 C9 1.481(2) . ?
C2 H2 0.9500 . ?
C10A H10A 0.9500 . ?
C9 C13 1.387(2) . ?
C11A H11A 0.9500 . ?
C11A C12A 1.377(2) . ?
C13A H13A 0.9500 . ?
C13A C12A 1.387(2) . ?
C3A C4A 1.392(3) . ?
C3A C2A 1.444(2) . ?
C3A C8A 1.413(2) . ?
C5A C4A 1.422(2) . ?
C5A C6A 1.383(3) . ?
C5 C6 1.379(2) . ?
C8 H8 0.9500 . ?
C8 C7 1.370(2) . ?
C12A H12A 0.9500 . ?
C15 H15A 0.9900 . ?
C15 H15B 0.9900 . ?
C15 C16 1.510(2) . ?
C13 H13 0.9500 . ?
C13 C12 1.382(2) . ?
C2A H2A 0.9500 . ?
C17 H17A 0.9900 . ?
C17 H17B 0.9900 . ?
C17 C16 1.523(2) . ?
C17 C18 1.521(2) . ?
C6 H6 0.9500 . ?
C6 C7 1.401(3) . ?
C16 H16A 0.9900 . ?
C16 H16B 0.9900 . ?
C11 H11 0.9500 . ?
C11 C12 1.376(3) . ?
C7 H7 0.9500 . ?
C6A H6A 0.9500 . ?
C6A C7A 1.382(3) . ?
C16A H16C 0.9900 . ?
C16A H16D 0.9900 . ?
C16A C15A 1.506(3) . ?
C16A C17A 1.521(3) . ?
C15A H15C 0.9900 . ?
C15A H15D 0.9900 . ?
C12 H12 0.9500 . ?
C14 H14A 0.9800 . ?
C14 H14B 0.9800 . ?
C14 H14C 0.9800 . ?
C17A H17C 0.9900 . ?
C17A H17D 0.9900 . ?
C17A C18A 1.522(3) . ?
C8A H8A 0.9500 . ?
C8A C7A 1.380(3) . ?
C7A H7A 0.9500 . ?
C18 H18A 0.9900 . ?
C18 H18B 0.9900 . ?
C18 C19 1.520(3) . ?
C14A H14D 0.9800 . ?
C14A H14E 0.9800 . ?
C14A H14F 0.9800 . ?
C18A H18C 0.9900 . ?
C18A H18D 0.9900 . ?
C18A C19A 1.511(3) . ?
C19 H19A 0.9800 . ?
C19 H19B 0.9800 . ?
C19 H19C 0.9800 . ?
C19A H19D 0.9800 . ?
C19A H19E 0.9800 . ?
C19A H19F 0.9800 . ?

loop_
_geom_torsion_atom_site_label_1
_geom_torsion_atom_site_label_2
_geom_torsion_atom_site_label_3
_geom_torsion_atom_site_label_4
_geom_torsion
_geom_torsion_site_symmetry_1
_geom_torsion_site_symmetry_2
_geom_torsion_site_symmetry_3
_geom_torsion_site_symmetry_4
_geom_torsion_publ_flag
V1 O1 C1 N1 4.1(2) . . . . ?
V1 O1 C1 C9 -179.20(11) . . . . ?
V1 O2 C4 C3 -16.6(2) . . . . ?
V1 O2 C4 C5 165.39(12) . . . . ?
V1 O4 C15 C16 -87.86(16) . . . . ?
V1 N2 N1 C1 -1.43(16) . . . . ?
V1 N2 C2 C3 9.5(2) . . . . ?
V1 N3A C10A C9A -168.82(12) 2_666 . . . ?
V1 N3A C11A C12A 168.62(12) 2_666 . . . ?
V1A O1A C1A N1A -3.9(2) . . . . ?
V1A O1A C1A C9A 173.37(10) . . . . ?
V1A O2A C4A C3A -36.8(2) . . . . ?
V1A O2A C4A C5A 146.55(12) . . . . ?
V1A O4A C15A C16A 140.90(13) . . . . ?
V1A N2A N1A C1A 2.11(17) . . . . ?
V1A N2A C2A C3A 6.1(3) . . . . ?
V1A N3 C10 C9 -177.63(13) . . . . ?
V1A N3 C11 C12 175.95(17) . . . . ?
O1 V1 O2 C4 57.8(2) . . . . ?
O1 V1 O4 C15 -77.83(12) . . . . ?
O1 C1 C9 C10 8.3(2) . . . . ?
O1 C1 C9 C13 -169.11(17) . . . . ?
O2 V1 O4 C15 124.04(12) . . . . ?
O2 C4 C5 O3 0.6(2) . . . . ?
O2 C4 C5 C6 -179.59(16) . . . . ?
O1A V1A O2A C4A 78.64(17) . . . . ?
O1A V1A O4A C15A -88.38(14) . . . . ?
O1A C1A C9A C10A 167.58(14) . . . . ?
O1A C1A C9A C13A -14.8(2) . . . . ?
O4 V1 O2 C4 -177.03(15) . . . . ?
O4 C15 C16 C17 -178.15(15) . . . . ?
O2A V1A O4A C15A 115.12(14) . . . . ?
O4A V1A O2A C4A -157.46(13) . . . . ?
O3 C5 C6 C7 178.70(18) . . . . ?
O5 V1 O2 C4 -71.68(16) . . . . ?
O5 V1 O4 C15 20.05(13) . . . . ?
O3A C5A C4A O2A -0.5(2) . . . . ?
O3A C5A C4A C3A -177.22(15) . . . . ?
O3A C5A C6A C7A 177.20(18) . . . . ?
O5A V1A O2A C4A -51.54(15) . . . . ?
O5A V1A O4A C15A 11.51(15) . . . . ?
N2 V1 O2 C4 22.31(15) . . . . ?
N2 V1 O4 C15 -123.26(16) . . . . ?
N2 N1 C1 O1 -1.5(2) . . . . ?
N2 N1 C1 C9 -178.14(14) . . . . ?
N3A V1 O2 C4 105.14(15) 2_666 . . . ?
N3A V1 O4 C15 -160.32(12) 2_666 . . . ?
N3A C11A C12A C13A 0.1(3) . . . . ?
N1 N2 C2 C3 -175.11(15) . . . . ?
N1 C1 C9 C10 -174.78(16) . . . . ?
N1 C1 C9 C13 7.8(3) . . . . ?
N2A V1A O2A C4A 40.51(14) . . . . ?
N2A V1A O4A C15A -133.62(18) . . . . ?
N2A N1A C1A O1A 1.0(2) . . . . ?
N2A N1A C1A C9A -176.25(13) . . . . ?
N3 V1A O2A C4A 123.38(14) . . . . ?
N3 V1A O4A C15A -166.16(14) . . . . ?
N3 C10 C9 C1 -175.67(15) . . . . ?
N3 C10 C9 C13 1.9(3) . . . . ?
N3 C11 C12 C13 1.2(3) . . . . ?
N1A N2A C2A C3A -177.84(15) . . . . ?
N1A C1A C9A C10A -15.0(2) . . . . ?
N1A C1A C9A C13A 162.70(16) . . . . ?
C1A C9A C10A N3A 176.67(14) . . . . ?
C1A C9A C13A C12A -177.93(15) . . . . ?
C3 C4 C5 O3 -177.47(14) . . . . ?
C3 C4 C5 C6 2.4(3) . . . . ?
C3 C8 C7 C6 1.5(3) . . . . ?
C4 C3 C2 N2 4.5(3) . . . . ?
C4 C3 C8 C7 -0.2(3) . . . . ?
C4 C5 C6 C7 -1.1(3) . . . . ?
C9A C13A C12A C11A 0.6(2) . . . . ?
C10 N3 C11 C12 -1.8(3) . . . . ?
C10 C9 C13 C12 -2.4(3) . . . . ?
C1 C9 C13 C12 175.06(19) . . . . ?
C2 N2 N1 C1 -177.36(14) . . . . ?
C2 C3 C4 O2 -3.1(2) . . . . ?
C2 C3 C4 C5 174.87(15) . . . . ?
C2 C3 C8 C7 -176.89(17) . . . . ?
C10A N3A C11A C12A -1.3(2) . . . . ?
C10A C9A C13A C12A -0.2(2) . . . . ?
C9 C13 C12 C11 1.0(3) . . . . ?
C11A N3A C10A C9A 1.8(2) . . . . ?
C13A C9A C10A N3A -1.0(2) . . . . ?
C3A C8A C7A C6A 1.8(3) . . . . ?
C5A C6A C7A C8A 0.2(3) . . . . ?
C5 C6 C7 C8 -0.8(3) . . . . ?
C4A C3A C2A N2A 11.8(3) . . . . ?
C4A C3A C8A C7A -1.7(3) . . . . ?
C4A C5A C6A C7A -2.2(3) . . . . ?
C8 C3 C4 O2 -179.64(15) . . . . ?
C8 C3 C4 C5 -1.7(2) . . . . ?
C8 C3 C2 N2 -178.90(16) . . . . ?
C2A N2A N1A C1A -174.31(15) . . . . ?
C2A C3A C4A O2A 1.1(3) . . . . ?
C2A C3A C4A C5A 177.64(16) . . . . ?
C2A C3A C8A C7A -179.71(18) . . . . ?
C16 C17 C18 C19 174.44(18) . . . . ?
C11 N3 C10 C9 0.2(3) . . . . ?
C6A C5A C4A O2A 178.95(15) . . . . ?
C6A C5A C4A C3A 2.2(2) . . . . ?
C16A C17A C18A C19A -175.11(19) . . . . ?
C15A C16A C17A C18A 175.36(17) . . . . ?
C14 O3 C5 C4 179.01(15) . . . . ?
C14 O3 C5 C6 -0.8(3) . . . . ?
C17A C16A C15A O4A -175.62(15) . . . . ?
C8A C3A C4A O2A -176.85(16) . . . . ?
C8A C3A C4A C5A -0.3(2) . . . . ?
C8A C3A C2A N2A -170.27(17) . . . . ?
C18 C17 C16 C15 175.43(16) . . . . ?
C14A O3A C5A C4A 177.36(15) . . . . ?
C14A O3A C5A C6A -2.1(3) . . . . ?

loop_
_exptl_oxdiff_crystal_face_indexfrac_h
_exptl_oxdiff_crystal_face_indexfrac_k
_exptl_oxdiff_crystal_face_indexfrac_l
_exptl_oxdiff_crystal_face_x
_exptl_oxdiff_crystal_face_y
_exptl_oxdiff_crystal_face_z
-0.0004 1.0000 -0.0001 0.0052 0.0410 0.1046
0.0004 -1.0000 0.0001 -0.0052 -0.0410 -0.1046
-2.0006 -0.0013 -0.9994 -0.2958 0.0579 0.0762
2.0006 0.0013 0.9994 0.2958 -0.0579 -0.0762
-0.0006 0.0002 0.9998 0.0037 -0.1084 0.0240
0.0006 -0.0002 -0.9998 -0.0037 0.1084 -0.0240
-1.9994 -2.5015 -1.4991 -0.3106 0.0097 -0.1972
-1.0010 0.9995 0.0002 -0.1409 0.0157 0.1547
1.0010 -0.9995 -0.0002 0.1409 -0.0157 -0.1547
0.9992 2.0008 0.9995 0.1601 -0.0012 0.1830
